data_4125696
loop_
_publ_author_name
'Luo, Ming'
'Long, Lipeng'
'Zhang, Hong'
'Yang, Yuhui'
'Hua, Yuhui'
'Liu, Gang'
'Lin, Zhenyang'
'Xia, Haiping'

_publ_section_title
;
 Reactions of Isocyanides with Metal Carbyne Complexes: Isolation and
 Characterization of Metallacyclopropenimine Intermediates.
;
_journal_issue 5
_journal_name_full 'Journal of the American Chemical Society'
_journal_page_first 1822
_journal_page_last 1825
_journal_paper_doi 10.1021/jacs.6b13275
_journal_volume 139
_journal_year 2017
_chemical_formula_sum 'C67 H73 Cl4 N3 O3 Os P2'
_chemical_formula_weight 1362.22
_chemical_name_systematic
; 
 ? 
;
_space_group_IT_number 2
_symmetry_cell_setting triclinic
_symmetry_space_group_name_Hall '-P 1'
_symmetry_space_group_name_H-M 'P -1'
_atom_sites_solution_hydrogens geom
_atom_sites_solution_primary direct
_atom_sites_solution_secondary difmap
_audit_creation_method SHELXL-97
_cell_angle_alpha 93.498(2)
_cell_angle_beta 98.272(2)
_cell_angle_gamma 108.058(3)
_cell_formula_units_Z 2
_cell_length_a 11.6666(4)
_cell_length_b 12.6271(4)
_cell_length_c 22.2623(6)
_cell_measurement_reflns_used 15792
_cell_measurement_temperature 173(2)
_cell_measurement_theta_max 28.9909
_cell_measurement_theta_min 2.6576
_cell_volume 3066.10(18)
_computing_cell_refinement 'Bruker FRAMBO'
_computing_data_collection 'Bruker FRAMBO'
_computing_data_reduction 'Bruker SAINT'
_computing_molecular_graphics 'Bruker SHELXTL'
_computing_publication_material 'Bruker SHELXTL'
_computing_structure_refinement 'SHELXL-97 (Sheldrick, 1997)'
_computing_structure_solution 'SHELXS-97 (Sheldrick, 1990)'
_diffrn_ambient_temperature 173(2)
_diffrn_measured_fraction_theta_full 0.999
_diffrn_measured_fraction_theta_max 0.999
_diffrn_measurement_device_type 'multiwire proportional'
_diffrn_measurement_method 'phi and omega scans'
_diffrn_radiation_monochromator graphite
_diffrn_radiation_source 'fine-focus sealed tube'
_diffrn_radiation_type MoK\a
_diffrn_radiation_wavelength 0.71073
_diffrn_reflns_av_R_equivalents 0.0466
_diffrn_reflns_av_sigmaI/netI 0.0539
_diffrn_reflns_limit_h_max 13
_diffrn_reflns_limit_h_min -13
_diffrn_reflns_limit_k_max 12
_diffrn_reflns_limit_k_min -15
_diffrn_reflns_limit_l_max 26
_diffrn_reflns_limit_l_min -26
_diffrn_reflns_number 33106
_diffrn_reflns_theta_full 25.00
_diffrn_reflns_theta_max 25.00
_diffrn_reflns_theta_min 2.66
_exptl_absorpt_coefficient_mu 2.355
_exptl_absorpt_correction_T_max 0.5905
_exptl_absorpt_correction_T_min 0.4379
_exptl_absorpt_correction_type multi-scan
_exptl_crystal_colour purple
_exptl_crystal_density_diffrn 1.476
_exptl_crystal_density_method 'not measured'
_exptl_crystal_description block
_exptl_crystal_F_000 1388
_exptl_crystal_size_max 0.42
_exptl_crystal_size_mid 0.33
_exptl_crystal_size_min 0.25
_refine_diff_density_max 2.566
_refine_diff_density_min -1.148
_refine_diff_density_rms 0.113
_refine_ls_extinction_method none
_refine_ls_goodness_of_fit_ref 1.053
_refine_ls_hydrogen_treatment mixed
_refine_ls_matrix_type full
_refine_ls_number_parameters 747
_refine_ls_number_reflns 10768
_refine_ls_number_restraints 1638
_refine_ls_restrained_S_all 1.025
_refine_ls_R_factor_all 0.0470
_refine_ls_R_factor_gt 0.0392
_refine_ls_shift/su_max 0.004
_refine_ls_shift/su_mean 0.000
_refine_ls_structure_factor_coef Fsqd
_refine_ls_weighting_details 'calc w=1/[\s^2^(Fo^2^)+(0.0423P)^2^+5.7449P] where P=(Fo^2^+2Fc^2^)/3'
_refine_ls_weighting_scheme calc
_refine_ls_wR_factor_gt 0.0906
_refine_ls_wR_factor_ref 0.0936
_reflns_number_gt 9578
_reflns_number_total 10768
_reflns_threshold_expression >2sigma(I)
_cod_data_source_file ja6b13275_si_002.cif
_cod_data_source_block 4c
_cod_depositor_comments
;
The following automatic conversions were performed:

'_symmetry_cell_setting' value 'Triclinic' changed to 'triclinic'
according to
/home/data/users/saulius/crontab/automatic-downloads/current/ACS/lib/dictionaries/cif_core.dic
dictionary named 'cif_core.dic' version 2.4.2 from 2011-04-26.

Automatic conversion script
Id: cif_fix_values 4973 2017-02-22 13:04:09Z antanas 
;
_cod_original_cell_volume 3066.09(17)
_cod_original_sg_symbol_H-M P-1
_cod_database_code 4125696

loop_
_symmetry_equiv_pos_as_xyz
'x, y, z'
'-x, -y, -z'

loop_
_atom_site_label
_atom_site_type_symbol
_atom_site_fract_x
_atom_site_fract_y
_atom_site_fract_z
_atom_site_U_iso_or_equiv
_atom_site_adp_type
_atom_site_occupancy
_atom_site_symmetry_multiplicity
_atom_site_calc_flag
_atom_site_refinement_flags
_atom_site_disorder_assembly
_atom_site_disorder_group
Os1 Os 2.939564(17) 1.895198(14) 0.707735(8) 0.01847(7) Uani 1 1 d . . .
C11 C 3.1021(5) 2.0124(4) 0.7316(2) 0.0250(10) Uani 1 1 d U . .
P2 P 2.74455(11) 1.75160(9) 0.67298(5) 0.0195(2) Uani 1 1 d . . .
Cl1 Cl 3.01410(11) 1.84263(10) 0.61724(5) 0.0260(3) Uani 1 1 d . . .
P3 P 3.08153(11) 1.70010(10) 0.86444(5) 0.0222(3) Uani 1 1 d . . .
N2 N 2.8775(4) 1.9985(3) 0.65062(17) 0.0234(9) Uani 1 1 d . . .
C1 C 3.0285(4) 1.7870(4) 0.75177(19) 0.0208(9) Uani 1 1 d U . .
N1 N 3.1962(4) 1.7301(3) 0.71223(16) 0.0221(8) Uani 1 1 d . . .
C10 C 2.9050(4) 2.0560(4) 0.5972(2) 0.0222(9) Uani 1 1 d U . .
H10 H 2.8959 1.9979 0.5626 0.027 Uiso 1 1 calc R . .
O1 O 2.7510(4) 2.1096(3) 0.89281(18) 0.0538(12) Uani 1 1 d . . .
C200 C 2.6514(4) 1.7133(4) 0.7319(2) 0.0245(10) Uani 1 1 d U . .
C9 C 3.1126(4) 1.7531(4) 0.73056(19) 0.0208(9) Uani 1 1 d U . .
C2 C 3.0062(4) 1.7713(4) 0.8135(2) 0.0215(9) Uani 1 1 d U . .
C201 C 3.1858(4) 1.6279(4) 0.6728(2) 0.0229(9) Uani 1 1 d U . .
H201 H 3.1093 1.5673 0.6768 0.027 Uiso 1 1 calc R . .
O2 O 2.7572(4) 2.2226(3) 0.81958(19) 0.0504(11) Uani 1 1 d . . .
C14 C 3.0814(5) 1.5694(4) 0.8260(2) 0.0252(10) Uani 1 1 d U . .
C7 C 2.8123(5) 2.0821(4) 0.7403(2) 0.0276(10) Uani 1 1 d U . .
H7 H 2.7806 2.1377 0.7248 0.033 Uiso 1 1 calc R . .
C8 C 2.8561(4) 2.0172(4) 0.7026(2) 0.0253(10) Uani 1 1 d U . .
C17 C 3.1745(5) 1.5550(4) 0.5634(2) 0.0336(11) Uani 1 1 d U . .
H17A H 3.0975 1.4931 0.5631 0.040 Uiso 1 1 calc R . .
H17B H 3.1753 1.5768 0.5214 0.040 Uiso 1 1 calc R . .
C18 C 2.7336(4) 1.6142(4) 0.6360(2) 0.0220(9) Uani 1 1 d U . .
N3 N 3.2006(4) 2.0743(3) 0.74411(18) 0.0296(9) Uani 1 1 d . . .
C21 C 2.9972(5) 1.6655(4) 0.9258(2) 0.0301(10) Uani 1 1 d U . .
C22 C 3.1775(5) 1.5271(4) 0.8415(2) 0.0299(11) Uani 1 1 d U . .
H22 H 3.2491 1.5710 0.8689 0.036 Uiso 1 1 calc R . .
C23 C 3.1787(5) 1.6550(4) 0.6069(2) 0.0300(11) Uani 1 1 d U . .
H23A H 3.2508 1.7197 0.6036 0.036 Uiso 1 1 calc R . .
H23B H 3.1045 1.6763 0.5948 0.036 Uiso 1 1 calc R . .
C4 C 2.9035(4) 1.9059(4) 0.7964(2) 0.0221(9) Uani 1 1 d U . .
C25 C 2.8434(5) 2.1749(4) 0.5221(2) 0.0290(11) Uani 1 1 d U . .
H25A H 2.8327 2.1175 0.4876 0.035 Uiso 1 1 calc R . .
H25B H 2.7861 2.2170 0.5109 0.035 Uiso 1 1 calc R . .
C3 C 2.9401(4) 1.8313(4) 0.8353(2) 0.0223(9) Uani 1 1 d U . .
H3 H 2.9188 1.8243 0.8749 0.027 Uiso 1 1 calc R . .
C27 C 2.6528(4) 1.7957(4) 0.6113(2) 0.0239(10) Uani 1 1 d U . .
C28 C 2.9732(5) 2.2545(4) 0.5331(2) 0.0316(11) Uani 1 1 d U . .
H28A H 2.9824 2.3150 0.5657 0.038 Uiso 1 1 calc R . .
H28B H 2.9907 2.2893 0.4954 0.038 Uiso 1 1 calc R . .
C29 C 2.6934(5) 1.8002(4) 0.5552(2) 0.0278(10) Uani 1 1 d U . .
H29 H 2.7638 1.7797 0.5508 0.033 Uiso 1 1 calc R . .
C30 C 2.6283(5) 1.6087(4) 0.7540(2) 0.0312(11) Uani 1 1 d U . .
H30 H 2.6529 1.5521 0.7348 0.037 Uiso 1 1 calc R . .
C31 C 2.9786(5) 1.5065(4) 0.7853(2) 0.0321(11) Uani 1 1 d U . .
H31 H 2.9136 1.5357 0.7742 0.038 Uiso 1 1 calc R . .
C32 C 3.2950(5) 1.5890(4) 0.6913(2) 0.0311(11) Uani 1 1 d U . .
H32A H 3.2962 1.5684 0.7335 0.037 Uiso 1 1 calc R . .
H32B H 3.3714 1.6510 0.6906 0.037 Uiso 1 1 calc R . .
C33 C 3.0642(5) 2.1939(4) 0.5517(2) 0.0304(11) Uani 1 1 d U . .
H33A H 3.1479 2.2486 0.5608 0.036 Uiso 1 1 calc R . .
H33B H 3.0610 2.1386 0.5175 0.036 Uiso 1 1 calc R . .
C6 C 2.8161(5) 2.0631(4) 0.8003(2) 0.0272(10) Uani 1 1 d U . .
C35 C 2.8329(5) 1.5750(4) 0.6420(2) 0.0287(10) Uani 1 1 d U . .
H35 H 2.9106 1.6215 0.6633 0.034 Uiso 1 1 calc R . .
C36 C 3.0359(5) 2.1334(4) 0.6084(2) 0.0280(10) Uani 1 1 d U . .
H36A H 3.0921 2.0895 0.6177 0.034 Uiso 1 1 calc R . .
H36B H 3.0490 2.1893 0.6440 0.034 Uiso 1 1 calc R . .
C37 C 2.5493(5) 1.8258(4) 0.6166(2) 0.0283(10) Uani 1 1 d U . .
H37 H 2.5201 1.8228 0.6544 0.034 Uiso 1 1 calc R . .
C38 C 2.8181(5) 1.4673(4) 0.6167(2) 0.0370(12) Uani 1 1 d U . .
H38 H 2.8858 1.4400 0.6214 0.044 Uiso 1 1 calc R . .
C39 C 3.2336(5) 1.7891(4) 0.8933(2) 0.0322(11) Uani 1 1 d U . .
C5 C 2.8566(5) 1.9789(4) 0.8255(2) 0.0258(10) Uani 1 1 d U . .
H5 H 2.8510 1.9713 0.8673 0.031 Uiso 1 1 calc R . .
C41 C 2.8128(5) 2.1172(4) 0.5789(2) 0.0264(10) Uani 1 1 d U . .
H41A H 2.7288 2.0630 0.5701 0.032 Uiso 1 1 calc R . .
H41B H 2.8171 2.1735 0.6128 0.032 Uiso 1 1 calc R . .
C42 C 2.6220(5) 1.5454(4) 0.6037(2) 0.0305(11) Uani 1 1 d U . .
H42 H 2.5540 1.5722 0.5991 0.037 Uiso 1 1 calc R . .
C43 C 2.7071(5) 1.3999(4) 0.5850(2) 0.0345(12) Uani 1 1 d U . .
H43 H 2.6982 1.3265 0.5677 0.041 Uiso 1 1 calc R . .
C44 C 2.6324(5) 1.8340(4) 0.5062(2) 0.0326(11) Uani 1 1 d U . .
H44 H 2.6609 1.8372 0.4682 0.039 Uiso 1 1 calc R . .
C45 C 2.5288(5) 1.8635(4) 0.5125(3) 0.0366(12) Uani 1 1 d U . .
H45 H 2.4862 1.8861 0.4787 0.044 Uiso 1 1 calc R . .
C47 C 3.2825(5) 1.5147(4) 0.5824(2) 0.0358(12) Uani 1 1 d U . .
H47A H 3.3591 1.5732 0.5778 0.043 Uiso 1 1 calc R . .
H47B H 3.2742 1.4465 0.5554 0.043 Uiso 1 1 calc R . .
C48 C 2.4885(5) 1.8600(4) 0.5671(3) 0.0350(12) Uani 1 1 d U . .
H48 H 2.4184 1.8812 0.5713 0.042 Uiso 1 1 calc R . .
C49 C 3.2781(5) 1.8934(5) 0.8719(3) 0.0415(13) Uani 1 1 d U . .
H49 H 3.2267 1.9177 0.8426 0.050 Uiso 1 1 calc R . .
C50 C 3.1682(5) 1.4208(4) 0.8169(2) 0.0366(12) Uani 1 1 d U . .
H50 H 3.2333 1.3915 0.8276 0.044 Uiso 1 1 calc R . .
C51 C 2.6077(5) 1.4392(4) 0.5783(2) 0.0363(12) Uani 1 1 d U . .
H51 H 2.5305 1.3930 0.5564 0.044 Uiso 1 1 calc R . .
C52 C 2.6155(5) 1.7945(4) 0.7625(2) 0.0334(11) Uani 1 1 d U . .
H52 H 2.6327 1.8670 0.7492 0.040 Uiso 1 1 calc R . .
C53 C 3.2897(6) 1.4886(5) 0.6484(3) 0.0395(13) Uani 1 1 d U . .
H53A H 3.2172 1.4245 0.6520 0.047 Uiso 1 1 calc R . .
H53B H 3.3635 1.4667 0.6605 0.047 Uiso 1 1 calc R . .
C55 C 2.5699(5) 1.5878(5) 0.8039(2) 0.0423(13) Uani 1 1 d U . .
H55 H 2.5544 1.5163 0.8184 0.051 Uiso 1 1 calc R . .
C56 C 2.9705(6) 1.3999(4) 0.7604(2) 0.0387(12) Uani 1 1 d U . .
H56 H 2.9000 1.3565 0.7321 0.046 Uiso 1 1 calc R . .
C57 C 2.8771(6) 1.5906(5) 0.9117(3) 0.0491(14) Uani 1 1 d U . .
H57 H 2.8437 1.5605 0.8705 0.059 Uiso 1 1 calc R . .
C58 C 2.8067(7) 1.5599(5) 0.9563(3) 0.0556(16) Uani 1 1 d U . .
H58 H 2.7252 1.5099 0.9462 0.067 Uiso 1 1 calc R . .
C59 C 3.3100(5) 1.7565(5) 0.9374(2) 0.0404(13) Uani 1 1 d U . .
H59 H 3.2801 1.6872 0.9535 0.048 Uiso 1 1 calc R . .
C60 C 2.8571(7) 1.6032(6) 1.0158(3) 0.0576(16) Uani 1 1 d U . .
H60 H 2.8106 1.5797 1.0471 0.069 Uiso 1 1 calc R . .
C61 C 3.3970(6) 1.9611(6) 0.8934(3) 0.0549(16) Uani 1 1 d U . .
H61 H 3.4268 2.0324 0.8793 0.066 Uiso 1 1 calc R . .
C62 C 2.5554(5) 1.7708(5) 0.8116(3) 0.0426(13) Uani 1 1 d U . .
H62 H 2.5289 1.8261 0.8309 0.051 Uiso 1 1 calc R . .
C63 C 3.0425(6) 1.7118(6) 0.9852(3) 0.0525(15) Uani 1 1 d U . .
H63 H 3.1216 1.7662 0.9954 0.063 Uiso 1 1 calc R . .
C64 C 3.3300(5) 2.1334(5) 0.7582(4) 0.0528(15) Uani 1 1 d U A .
H64 H 3.3474 2.1586 0.8030 0.063 Uiso 1 1 calc R . .
C65 C 2.5339(5) 1.6670(5) 0.8327(3) 0.0469(14) Uani 1 1 d U . .
H65 H 2.4942 1.6510 0.8670 0.056 Uiso 1 1 calc R . .
C67 C 3.4292(6) 1.8253(6) 0.9575(3) 0.0522(16) Uani 1 1 d U . .
H67 H 3.4813 1.8025 0.9871 0.063 Uiso 1 1 calc R . .
C68 C 3.4726(6) 1.9262(6) 0.9352(3) 0.0583(18) Uani 1 1 d U . .
H68 H 3.5552 1.9721 0.9485 0.070 Uiso 1 1 calc R . .
C69 C 3.3605(6) 2.2417(5) 0.7268(4) 0.0607(16) Uani 1 1 d DU . .
C70 C 2.9710(7) 1.6783(7) 1.0312(3) 0.0614(17) Uani 1 1 d U . .
H70 H 3.0028 1.7083 1.0726 0.074 Uiso 1 1 calc R . .
C13 C 2.7180(7) 2.2962(6) 0.8603(3) 0.065(2) Uani 1 1 d U . .
H13A H 2.7094 2.3601 0.8393 0.097 Uiso 1 1 calc R . .
H13B H 2.7794 2.3234 0.8975 0.097 Uiso 1 1 calc R . .
H13C H 2.6393 2.2540 0.8710 0.097 Uiso 1 1 calc R . .
C79 C 3.5058(9) 2.1781(7) 0.6765(4) 0.092(2) Uani 1 1 d DU . .
C86 C 3.4009(9) 2.0539(8) 0.7500(4) 0.089(2) Uani 1 1 d DU . .
C12 C 2.7718(5) 2.1326(4) 0.8435(3) 0.0359(12) Uani 1 1 d U . .
Cl1S Cl 2.53228(17) 1.65588(16) 1.09649(9) 0.0676(5) Uani 1 1 d . . .
Cl1B Cl 2.85917(19) 1.87427(17) 1.10924(8) 0.0742(6) Uani 1 1 d . . .
Cl1A Cl 2.7953(3) 1.9412(2) 0.99104(11) 0.1082(9) Uani 1 1 d . . .
C100 C 3.0650(6) 1.3573(4) 0.7769(2) 0.0387(13) Uani 1 1 d U . .
H100 H 3.0585 1.2841 0.7605 0.046 Uiso 1 1 calc R . .
C1S C 2.7591(7) 1.8409(6) 1.0395(3) 0.0609(18) Uani 1 1 d U . .
H1SA H 2.7601 1.7690 1.0196 0.073 Uiso 1 1 calc R . .
H1SB H 2.6750 1.8304 1.0472 0.073 Uiso 1 1 calc R . .
O1S O 2.4090(5) 1.5573(5) 0.9535(3) 0.0700(15) Uani 1 1 d D . .
H1SC H 2.432(7) 1.502(4) 0.942(3) 0.07(2) Uiso 1 1 d D . .
H1SD H 2.443(10) 1.575(9) 0.9907(19) 0.15(5) Uiso 1 1 d D . .
C88 C 3.4180(12) 2.0466(9) 0.6917(5) 0.046(2) Uani 0.50 1 d PDU A 1
H88A H 3.3380 2.0215 0.6640 0.055 Uiso 0.50 1 calc PR A 1
H88B H 3.4605 1.9912 0.6851 0.055 Uiso 0.50 1 calc PR A 1
C81 C 3.4867(10) 2.2835(9) 0.7167(6) 0.050(2) Uani 0.50 1 d PDU A 1
H81A H 3.5443 2.3044 0.7560 0.060 Uiso 0.50 1 calc PR A 1
H81B H 3.4995 2.3499 0.6938 0.060 Uiso 0.50 1 calc PR A 1
C89 C 3.5085(12) 2.0912(10) 0.7197(6) 0.052(2) Uani 0.50 1 d PDU A 2
H89A H 3.5165 2.0249 0.6968 0.063 Uiso 0.50 1 calc PRD A 2
H89B H 3.5823 2.1221 0.7516 0.063 Uiso 0.50 1 calc PRD A 2
C80 C 3.3881(11) 2.2225(10) 0.6693(5) 0.046(2) Uani 0.50 1 d PDU A 2
H80A H 3.4067 2.2926 0.6496 0.056 Uiso 0.50 1 calc PR A 2
H80B H 3.3170 2.1657 0.6433 0.056 Uiso 0.50 1 calc PR A 2

loop_
_atom_site_aniso_label
_atom_site_aniso_U_11
_atom_site_aniso_U_22
_atom_site_aniso_U_33
_atom_site_aniso_U_23
_atom_site_aniso_U_13
_atom_site_aniso_U_12
Os1 0.02411(11) 0.01861(10) 0.01581(10) 0.00493(6) 0.00649(7) 0.00942(8)
C11 0.035(3) 0.026(2) 0.020(2) 0.0108(18) 0.0085(19) 0.015(2)
P2 0.0236(6) 0.0202(6) 0.0183(6) 0.0040(4) 0.0074(5) 0.0100(5)
Cl1 0.0336(7) 0.0355(6) 0.0179(6) 0.0080(5) 0.0100(5) 0.0206(6)
P3 0.0264(7) 0.0255(6) 0.0157(6) 0.0047(5) 0.0028(5) 0.0098(5)
N2 0.028(2) 0.024(2) 0.023(2) 0.0075(16) 0.0075(17) 0.0129(18)
C1 0.029(2) 0.018(2) 0.017(2) 0.0018(16) 0.0058(18) 0.0081(19)
N1 0.023(2) 0.026(2) 0.019(2) 0.0052(15) 0.0033(16) 0.0091(18)
C10 0.028(2) 0.024(2) 0.018(2) 0.0081(17) 0.0053(18) 0.0125(19)
O1 0.092(4) 0.055(3) 0.039(2) 0.013(2) 0.032(2) 0.047(3)
C200 0.023(2) 0.027(2) 0.022(2) 0.0007(18) 0.0074(19) 0.0066(19)
C9 0.025(2) 0.022(2) 0.015(2) 0.0054(16) 0.0003(18) 0.0069(19)
C2 0.024(2) 0.021(2) 0.019(2) 0.0036(17) 0.0031(18) 0.0065(19)
C201 0.022(2) 0.023(2) 0.026(2) 0.0048(18) 0.0097(19) 0.0078(19)
O2 0.083(3) 0.032(2) 0.055(3) 0.0092(18) 0.038(2) 0.033(2)
C14 0.035(3) 0.024(2) 0.022(2) 0.0093(18) 0.0098(19) 0.012(2)
C7 0.033(3) 0.020(2) 0.034(3) 0.0062(19) 0.010(2) 0.012(2)
C8 0.028(2) 0.019(2) 0.031(3) 0.0068(18) 0.007(2) 0.0092(19)
C17 0.038(3) 0.034(3) 0.029(3) -0.001(2) 0.010(2) 0.011(2)
C18 0.028(2) 0.022(2) 0.019(2) 0.0042(17) 0.0071(19) 0.0100(19)
N3 0.030(3) 0.029(2) 0.028(2) 0.0099(18) 0.0078(19) 0.006(2)
C21 0.040(3) 0.035(2) 0.021(2) 0.0087(19) 0.007(2) 0.018(2)
C22 0.037(3) 0.031(2) 0.026(2) 0.0080(19) 0.009(2) 0.013(2)
C23 0.039(3) 0.032(2) 0.026(3) 0.004(2) 0.008(2) 0.019(2)
C4 0.026(2) 0.019(2) 0.019(2) 0.0001(17) 0.0044(18) 0.0051(19)
C25 0.039(3) 0.030(2) 0.025(2) 0.010(2) 0.010(2) 0.019(2)
C3 0.027(2) 0.024(2) 0.016(2) 0.0040(17) 0.0058(18) 0.0083(19)
C27 0.025(2) 0.018(2) 0.027(2) 0.0066(17) 0.0035(19) 0.0050(19)
C28 0.048(3) 0.029(2) 0.021(2) 0.0077(19) 0.010(2) 0.015(2)
C29 0.026(3) 0.028(2) 0.031(3) 0.0069(19) 0.005(2) 0.009(2)
C30 0.031(3) 0.034(3) 0.025(2) 0.005(2) 0.007(2) 0.005(2)
C31 0.037(3) 0.029(2) 0.029(2) 0.0042(19) 0.007(2) 0.008(2)
C32 0.034(3) 0.037(3) 0.031(3) 0.014(2) 0.009(2) 0.021(2)
C33 0.031(3) 0.030(2) 0.025(3) 0.009(2) 0.005(2) 0.001(2)
C6 0.032(3) 0.020(2) 0.030(3) -0.0012(19) 0.010(2) 0.006(2)
C35 0.031(3) 0.028(2) 0.028(2) -0.0036(19) 0.002(2) 0.013(2)
C36 0.031(3) 0.033(2) 0.020(2) 0.0102(19) 0.005(2) 0.010(2)
C37 0.028(3) 0.023(2) 0.038(3) 0.010(2) 0.012(2) 0.010(2)
C38 0.037(3) 0.034(3) 0.044(3) -0.004(2) 0.007(2) 0.018(2)
C39 0.030(3) 0.038(3) 0.026(2) -0.007(2) 0.001(2) 0.011(2)
C5 0.029(2) 0.024(2) 0.022(2) 0.0017(18) 0.0085(19) 0.005(2)
C41 0.030(3) 0.028(2) 0.028(2) 0.0080(19) 0.008(2) 0.016(2)
C42 0.027(3) 0.026(2) 0.039(3) 0.002(2) 0.004(2) 0.010(2)
C43 0.045(3) 0.024(2) 0.034(3) -0.004(2) 0.012(2) 0.010(2)
C44 0.035(3) 0.033(3) 0.027(3) 0.009(2) 0.000(2) 0.007(2)
C45 0.034(3) 0.030(3) 0.043(3) 0.014(2) -0.008(2) 0.011(2)
C47 0.044(3) 0.033(3) 0.040(3) 0.006(2) 0.019(2) 0.021(2)
C48 0.024(3) 0.029(3) 0.054(3) 0.015(2) 0.003(2) 0.011(2)
C49 0.039(3) 0.040(3) 0.039(3) -0.004(2) 0.004(2) 0.006(2)
C50 0.047(3) 0.034(3) 0.039(3) 0.012(2) 0.014(3) 0.023(3)
C51 0.034(3) 0.032(3) 0.037(3) -0.003(2) 0.003(2) 0.005(2)
C52 0.035(3) 0.033(2) 0.033(3) 0.000(2) 0.013(2) 0.008(2)
C53 0.048(3) 0.036(3) 0.049(3) 0.014(2) 0.018(3) 0.028(3)
C55 0.045(3) 0.045(3) 0.032(3) 0.014(2) 0.014(3) 0.004(3)
C56 0.050(3) 0.031(3) 0.030(3) -0.001(2) 0.009(2) 0.005(3)
C57 0.053(3) 0.049(3) 0.034(3) -0.006(2) 0.017(3) -0.002(3)
C58 0.066(4) 0.049(3) 0.046(3) 0.001(3) 0.029(3) 0.003(3)
C59 0.036(3) 0.048(3) 0.036(3) -0.009(2) -0.006(2) 0.020(3)
C60 0.067(4) 0.073(4) 0.034(3) 0.019(3) 0.022(3) 0.017(3)
C61 0.044(4) 0.048(3) 0.059(4) -0.016(3) 0.010(3) -0.001(3)
C62 0.040(3) 0.050(3) 0.036(3) -0.012(2) 0.018(2) 0.009(3)
C63 0.044(3) 0.079(4) 0.027(3) -0.007(3) 0.007(3) 0.012(3)
C64 0.033(3) 0.044(3) 0.090(4) 0.028(3) 0.028(3) 0.012(3)
C65 0.037(3) 0.063(4) 0.033(3) 0.002(3) 0.021(3) 0.000(3)
C67 0.034(3) 0.069(4) 0.047(3) -0.024(3) -0.011(3) 0.023(3)
C68 0.033(3) 0.069(4) 0.059(4) -0.035(3) 0.004(3) 0.007(3)
C69 0.057(4) 0.042(3) 0.097(4) 0.032(3) 0.045(3) 0.017(3)
C70 0.051(4) 0.101(5) 0.026(3) -0.002(3) 0.004(3) 0.018(4)
C13 0.093(6) 0.053(4) 0.062(4) -0.009(3) 0.023(4) 0.044(4)
C79 0.093(2) 0.092(2) 0.093(2) 0.0123(10) 0.0181(10) 0.0312(12)
C86 0.088(2) 0.088(2) 0.091(2) 0.0110(10) 0.0172(10) 0.0289(11)
C12 0.039(3) 0.025(3) 0.045(3) -0.003(2) 0.012(3) 0.011(2)
Cl1S 0.0542(11) 0.0653(11) 0.0898(14) 0.0316(10) 0.0240(10) 0.0188(9)
Cl1B 0.0720(13) 0.0822(13) 0.0565(11) -0.0141(9) -0.0221(10) 0.0269(11)
Cl1A 0.145(2) 0.126(2) 0.0827(16) 0.0586(15) 0.0565(16) 0.0606(19)
C100 0.060(4) 0.023(2) 0.039(3) 0.007(2) 0.023(3) 0.016(3)
C1S 0.054(4) 0.071(4) 0.043(4) 0.012(3) -0.007(3) 0.006(4)
O1S 0.066(4) 0.099(4) 0.072(4) 0.048(3) 0.020(3) 0.055(3)
C88 0.047(3) 0.045(3) 0.047(3) 0.0055(10) 0.0063(10) 0.0159(12)
C81 0.047(5) 0.043(5) 0.069(6) 0.029(4) 0.018(5) 0.021(4)
C89 0.051(5) 0.050(5) 0.077(6) 0.027(5) 0.031(5) 0.034(4)
C80 0.042(5) 0.045(5) 0.063(6) 0.029(4) 0.017(5) 0.022(4)

loop_
_atom_type_symbol
_atom_type_description
_atom_type_scat_dispersion_real
_atom_type_scat_dispersion_imag
_atom_type_scat_source
C C 0.0033 0.0016 'International Tables Vol C Tables 4.2.6.8 and 6.1.1.4'
H H 0.0000 0.0000 'International Tables Vol C Tables 4.2.6.8 and 6.1.1.4'
N N 0.0061 0.0033 'International Tables Vol C Tables 4.2.6.8 and 6.1.1.4'
O O 0.0106 0.0060 'International Tables Vol C Tables 4.2.6.8 and 6.1.1.4'
P P 0.1023 0.0942 'International Tables Vol C Tables 4.2.6.8 and 6.1.1.4'
Cl Cl 0.1484 0.1585 'International Tables Vol C Tables 4.2.6.8 and 6.1.1.4'
Os Os -1.2165 7.6030 'International Tables Vol C Tables 4.2.6.8 and 6.1.1.4'

loop_
_geom_angle_atom_site_label_1
_geom_angle_atom_site_label_2
_geom_angle_atom_site_label_3
_geom_angle
C11 Os1 C8 90.29(19)
C11 Os1 C4 91.75(19)
C8 Os1 C4 80.39(18)
C11 Os1 N2 91.08(17)
C8 Os1 N2 34.79(16)
C4 Os1 N2 115.13(15)
C11 Os1 C1 84.60(18)
C8 Os1 C1 156.59(17)
C4 Os1 C1 76.96(16)
N2 Os1 C1 167.36(15)
C11 Os1 P2 176.73(13)
C8 Os1 P2 90.42(14)
C4 Os1 P2 91.51(14)
N2 Os1 P2 87.68(12)
C1 Os1 P2 95.98(13)
C11 Os1 Cl1 86.72(13)
C8 Os1 Cl1 117.65(14)
C4 Os1 Cl1 161.88(12)
N2 Os1 Cl1 82.97(10)
C1 Os1 Cl1 84.92(12)
P2 Os1 Cl1 90.12(4)
N3 C11 Os1 174.7(4)
C200 P2 C18 102.1(2)
C200 P2 C27 107.0(2)
C18 P2 C27 98.9(2)
C200 P2 Os1 114.43(16)
C18 P2 Os1 121.62(16)
C27 P2 Os1 110.93(16)
C39 P3 C2 109.3(2)
C39 P3 C21 110.3(2)
C2 P3 C21 108.5(2)
C39 P3 C14 111.0(2)
C2 P3 C14 110.5(2)
C21 P3 C14 107.1(2)
C8 N2 C10 139.9(4)
C8 N2 Os1 71.4(3)
C10 N2 Os1 140.5(3)
C9 C1 C2 120.7(4)
C9 C1 Os1 124.5(3)
C2 C1 Os1 113.8(3)
C9 N1 C201 126.3(4)
N2 C10 C36 110.6(4)
N2 C10 C41 110.3(4)
C36 C10 C41 112.6(4)
C52 C200 C30 117.9(5)
C52 C200 P2 119.7(4)
C30 C200 P2 121.8(3)
N1 C9 C1 175.1(5)
C3 C2 C1 115.6(4)
C3 C2 P3 119.4(3)
C1 C2 P3 124.0(3)
N1 C201 C32 110.5(4)
N1 C201 C23 108.2(4)
C32 C201 C23 110.4(4)
C12 O2 C13 114.5(5)
C31 C14 C22 120.0(4)
C31 C14 P3 118.6(4)
C22 C14 P3 121.1(4)
C6 C7 C8 117.9(4)
N2 C8 C7 146.3(4)
N2 C8 Os1 73.8(3)
C7 C8 Os1 139.8(4)
C47 C17 C23 111.2(4)
C42 C18 C35 119.0(4)
C42 C18 P2 119.3(3)
C35 C18 P2 121.6(4)
C11 N3 C64 169.5(5)
C63 C21 C57 118.6(5)
C63 C21 P3 123.3(5)
C57 C21 P3 118.1(4)
C50 C22 C14 119.8(5)
C201 C23 C17 111.4(4)
C5 C4 C3 114.0(4)
C5 C4 Os1 130.1(3)
C3 C4 Os1 115.8(3)
C28 C25 C41 111.3(4)
C2 C3 C4 117.3(4)
C37 C27 C29 118.6(4)
C37 C27 P2 125.4(4)
C29 C27 P2 115.9(3)
C25 C28 C33 111.2(4)
C44 C29 C27 120.6(5)
C55 C30 C200 120.0(5)
C14 C31 C56 119.7(5)
C201 C32 C53 111.0(4)
C28 C33 C36 111.0(4)
C7 C6 C5 124.0(4)
C7 C6 C12 120.1(4)
C5 C6 C12 115.9(4)
C18 C35 C38 119.5(5)
C10 C36 C33 110.2(4)
C48 C37 C27 120.4(5)
C43 C38 C35 120.9(5)
C59 C39 C49 119.0(5)
C59 C39 P3 121.0(5)
C49 C39 P3 119.9(4)
C4 C5 C6 127.4(4)
C25 C41 C10 108.8(4)
C51 C42 C18 121.3(5)
C38 C43 C51 119.8(5)
C29 C44 C45 119.8(5)
C48 C45 C44 120.2(5)
C17 C47 C53 110.8(4)
C45 C48 C37 120.3(5)
C61 C49 C39 119.7(6)
C100 C50 C22 120.2(5)
C42 C51 C43 119.4(5)
C62 C52 C200 121.0(5)
C32 C53 C47 111.4(4)
C65 C55 C30 121.5(5)
C100 C56 C31 120.0(5)
C58 C57 C21 121.5(6)
C60 C58 C57 118.4(7)
C67 C59 C39 119.9(6)
C70 C60 C58 122.1(6)
C68 C61 C49 120.6(7)
C65 C62 C52 120.0(5)
C21 C63 C70 119.8(6)
N3 C64 C86 110.2(6)
N3 C64 C69 110.0(5)
C86 C64 C69 119.1(6)
C55 C65 C62 119.5(5)
C68 C67 C59 120.5(6)
C67 C68 C61 120.1(6)
C80 C69 C81 60.0(8)
C80 C69 C64 110.9(7)
C81 C69 C64 114.3(6)
C60 C70 C63 119.5(6)
C89 C79 C80 117.5(8)
C89 C79 C81 106.0(8)
C80 C79 C81 51.6(7)
C89 C79 C88 38.9(7)
C80 C79 C88 91.8(8)
C81 C79 C88 113.9(8)
C88 C86 C89 45.9(8)
C88 C86 C64 109.1(8)
C89 C86 C64 117.9(8)
O1 C12 O2 123.8(5)
O1 C12 C6 124.4(5)
O2 C12 C6 111.8(5)
C50 C100 C56 120.2(5)
Cl1A C1S Cl1B 113.1(4)
C86 C88 C79 108.7(9)
C69 C81 C79 104.6(8)
C86 C89 C79 115.2(8)
C69 C80 C79 109.0(8)

loop_
_geom_bond_atom_site_label_1
_geom_bond_atom_site_label_2
_geom_bond_distance
Os1 C11 1.985(6)
Os1 C8 2.063(4)
Os1 C4 2.082(4)
Os1 N2 2.089(3)
Os1 C1 2.157(4)
Os1 P2 2.4140(13)
Os1 Cl1 2.4402(11)
C11 N3 1.155(6)
P2 C200 1.817(5)
P2 C18 1.834(4)
P2 C27 1.839(5)
P3 C39 1.781(6)
P3 C2 1.788(4)
P3 C21 1.795(5)
P3 C14 1.812(5)
N2 C8 1.242(6)
N2 C10 1.455(6)
C1 C9 1.318(6)
C1 C2 1.448(6)
N1 C9 1.216(6)
N1 C201 1.477(6)
C10 C36 1.511(7)
C10 C41 1.531(6)
O1 C12 1.191(6)
C200 C52 1.397(6)
C200 C30 1.398(7)
C2 C3 1.353(6)
C201 C32 1.516(6)
C201 C23 1.524(6)
O2 C12 1.331(6)
O2 C13 1.474(6)
C14 C31 1.379(7)
C14 C22 1.394(7)
C7 C6 1.370(7)
C7 C8 1.391(6)
C17 C47 1.515(7)
C17 C23 1.528(6)
C18 C42 1.385(7)
C18 C35 1.387(6)
N3 C64 1.439(8)
C21 C63 1.371(7)
C21 C57 1.404(8)
C22 C50 1.384(7)
C4 C5 1.383(6)
C4 C3 1.436(6)
C25 C28 1.511(8)
C25 C41 1.529(6)
C27 C37 1.391(6)
C27 C29 1.397(7)
C28 C33 1.517(7)
C29 C44 1.380(7)
C30 C55 1.382(7)
C31 C56 1.393(7)
C32 C53 1.520(7)
C33 C36 1.537(6)
C6 C5 1.405(6)
C6 C12 1.511(7)
C35 C38 1.389(7)
C37 C48 1.390(7)
C38 C43 1.371(8)
C39 C59 1.397(7)
C39 C49 1.399(8)
C42 C51 1.374(7)
C43 C51 1.389(7)
C44 C45 1.393(7)
C45 C48 1.363(8)
C47 C53 1.522(7)
C49 C61 1.382(9)
C50 C100 1.375(8)
C52 C62 1.381(7)
C55 C65 1.359(8)
C56 C100 1.383(8)
C57 C58 1.376(8)
C58 C60 1.374(9)
C59 C67 1.384(9)
C60 C70 1.353(10)
C61 C68 1.375(10)
C62 C65 1.381(8)
C63 C70 1.416(9)
C64 C86 1.504(10)
C64 C69 1.539(8)
C67 C68 1.370(10)
C69 C80 1.390(11)
C69 C81 1.458(12)
C79 C89 1.509(12)
C79 C80 1.628(11)
C79 C81 1.650(12)
C79 C88 1.743(12)
C86 C88 1.341(12)
C86 C89 1.472(12)
Cl1B C1S 1.745(6)
Cl1A C1S 1.706(7)
